data_7202302
loop_
_publ_author_name
'Zhang, Wei-Xiong'
'Xue, Wei'
'Lin, Jian-Bin'
'Zheng, Yan-Zhen'
'Chen, Xiao-Ming'

_publ_section_title
;
 3D geometrically frustrated magnets assembled by transition metal ion
 and 1,2,3-triazole-4,5-dicarboxylate as triangular nodes
;
_journal_issue 12
_journal_name_full CrystEngComm
_journal_page_first 1770
_journal_paper_doi 10.1039/b809838g
_journal_volume 10
_journal_year 2008
_chemical_formula_sum 'C4 H9.2 Mn N4 O6.6'
_chemical_formula_weight 273.89
_chemical_name_systematic
;
?
;
_space_group_IT_number 169
_symmetry_cell_setting hexagonal
_symmetry_space_group_name_Hall 'P 61'
_symmetry_space_group_name_H-M 'P 61'
_atom_sites_solution_hydrogens geom
_atom_sites_solution_primary direct
_atom_sites_solution_secondary difmap
_audit_creation_method SHELXL-97
_cell_angle_alpha 90.00
_cell_angle_beta 90.00
_cell_angle_gamma 120.00
_cell_formula_units_Z 6
_cell_length_a 14.3295(6)
_cell_length_b 14.3295(6)
_cell_length_c 10.0523(8)
_cell_measurement_temperature 293(2)
_cell_volume 1787.55(18)
_computing_structure_refinement 'SHELXL-97 (Sheldrick, 1997)'
_computing_structure_solution 'SHELXS-97 (Sheldrick, 1990)'
_diffrn_ambient_temperature 293(2)
_diffrn_measured_fraction_theta_full 1.000
_diffrn_measured_fraction_theta_max 1.000
_diffrn_radiation_monochromator graphite
_diffrn_radiation_source 'fine-focus sealed tube'
_diffrn_radiation_type MoK\a
_diffrn_radiation_wavelength 0.71073
_diffrn_reflns_av_R_equivalents 0.0304
_diffrn_reflns_av_sigmaI/netI 0.0275
_diffrn_reflns_limit_h_max 17
_diffrn_reflns_limit_h_min -16
_diffrn_reflns_limit_k_max 17
_diffrn_reflns_limit_k_min -17
_diffrn_reflns_limit_l_max 12
_diffrn_reflns_limit_l_min -12
_diffrn_reflns_number 12457
_diffrn_reflns_theta_full 26.04
_diffrn_reflns_theta_max 26.04
_diffrn_reflns_theta_min 1.64
_exptl_absorpt_coefficient_mu 1.129
_exptl_absorpt_correction_T_max 0.9251
_exptl_absorpt_correction_T_min 0.8400
_exptl_absorpt_correction_type empirical
_exptl_crystal_density_diffrn 1.527
_exptl_crystal_density_method 'not measured'
_exptl_crystal_F_000 834
_exptl_crystal_size_max 0.16
_exptl_crystal_size_mid 0.08
_exptl_crystal_size_min 0.07
_refine_diff_density_max 0.723
_refine_diff_density_min -0.706
_refine_diff_density_rms 0.125
_refine_ls_abs_structure_details 'Flack H D (1983), Acta Cryst. A39, 876-881'
_refine_ls_abs_structure_Flack 0.03(3)
_refine_ls_extinction_method none
_refine_ls_goodness_of_fit_ref 1.087
_refine_ls_hydrogen_treatment constr
_refine_ls_matrix_type full
_refine_ls_number_parameters 133
_refine_ls_number_reflns 2349
_refine_ls_number_restraints 1
_refine_ls_restrained_S_all 1.087
_refine_ls_R_factor_all 0.0490
_refine_ls_R_factor_gt 0.0478
_refine_ls_shift/su_max 0.000
_refine_ls_shift/su_mean 0.000
_refine_ls_structure_factor_coef Fsqd
_refine_ls_weighting_details 'calc w=1/[\s^2^(Fo^2^)+(0.0968P)^2^+0.5141P] where P=(Fo^2^+2Fc^2^)/3'
_refine_ls_weighting_scheme calc
_refine_ls_wR_factor_gt 0.1314
_refine_ls_wR_factor_ref 0.1324
_reflns_number_gt 2278
_reflns_number_total 2349
_reflns_threshold_expression >2sigma(I)
_cod_data_source_file b809838g.txt
_cod_data_source_block b
_cod_depositor_comments
;
The following automatic conversions were performed:
'_symmetry_cell_setting' value 'Hexagonal' changed to 'hexagonal'
according to '/home/saulius/struct/CIF-dictionaries/cif_core.dic'
dictionary named 'cif_core.dic' version 2.4.1 from 2010-06-29.

Automatic conversion script
Id: cif_fix_enum 1527 2010-12-29 10:47:43Z saulius 
;
_cod_original_sg_symbol_H-M P6(1)
_cod_original_formula_sum 'C4 H9.20 Mn N4 O6.60'
_cod_database_code 7202302

loop_
_symmetry_equiv_pos_as_xyz
'x, y, z'
'-y, x-y, z+1/3'
'-x+y, -x, z+2/3'
'-x, -y, z+1/2'
'y, -x+y, z+5/6'
'x-y, x, z+1/6'

loop_
_atom_site_label
_atom_site_type_symbol
_atom_site_fract_x
_atom_site_fract_y
_atom_site_fract_z
_atom_site_U_iso_or_equiv
_atom_site_adp_type
_atom_site_occupancy
_atom_site_symmetry_multiplicity
_atom_site_calc_flag
_atom_site_refinement_flags
_atom_site_disorder_assembly
_atom_site_disorder_group
Mn1 Mn 0.87483(4) 0.33960(4) 0.06239(6) 0.0283(2) Uani 1 1 d . . .
C1 C 0.6813(4) 0.2203(3) -0.1351(4) 0.0361(9) Uani 1 1 d . . .
C2 C 0.6094(3) 0.1285(3) -0.0480(4) 0.0269(7) Uani 1 1 d . . .
C3 C 0.6234(3) 0.0793(3) 0.0626(4) 0.0271(7) Uani 1 1 d . . .
C4 C 0.7142(3) 0.0973(3) 0.1525(4) 0.0336(8) Uani 1 1 d . . .
N1 N 0.5050(2) 0.0703(2) -0.0833(4) 0.0318(7) Uani 1 1 d . . .
N2 N 0.4563(3) -0.0118(3) 0.0005(4) 0.0348(8) Uani 1 1 d . . .
N3 N 0.5263(2) -0.0083(2) 0.0889(3) 0.0299(7) Uani 1 1 d . . .
O1 O 0.6362(3) 0.2399(3) -0.2302(4) 0.0532(9) Uani 1 1 d . . .
O2 O 0.7815(2) 0.2716(3) -0.1149(3) 0.0469(8) Uani 1 1 d . . .
O3 O 0.7975(3) 0.1875(3) 0.1578(4) 0.0616(11) Uani 1 1 d . . .
O4 O 0.6970(2) 0.0185(2) 0.2235(4) 0.0432(7) Uani 1 1 d . . .
N4 N 0.2822(5) -0.2344(4) -0.0647(7) 0.0804(17) Uani 1 1 d . . .
H4A H 0.2419 -0.2516 -0.1390 0.121 Uiso 1 1 d R . .
H4B H 0.3311 -0.1637 -0.0696 0.121 Uiso 1 1 d R . .
H4C H 0.3168 -0.2709 -0.0825 0.121 Uiso 1 1 d R . .
H4D H 0.2376 -0.2676 0.0041 0.121 Uiso 1 1 d R . .
O1W O 0.1238(9) -0.3176(9) 0.1214(14) 0.174(5) Uiso 1 1 d . . .
H1WA H 0.1516 -0.3089 0.1984 0.261 Uiso 1 1 d R . .
H1WB H 0.0702 -0.3110 0.0994 0.261 Uiso 1 1 d R . .
O2W O -0.038(2) -0.286(2) 0.059(3) 0.261(8) Uiso 0.60 1 d P . .
H2WA H -0.0515 -0.2530 0.1199 0.392 Uiso 0.60 1 d PR . .
H2WB H -0.0364 -0.2481 -0.0074 0.392 Uiso 0.60 1 d PR . .
O3W O -0.091(3) -0.173(3) 0.241(4) 0.261(8) Uiso 0.50 1 d P . .
H3WA H -0.0369 -0.1405 0.2923 0.392 Uiso 0.50 1 d PR . .
H3WB H -0.1570 -0.2057 0.2652 0.392 Uiso 0.50 1 d PR . .
O4W O -0.029(3) -0.191(2) -0.227(4) 0.261(8) Uiso 0.50 1 d P . .
H4WA H -0.0294 -0.2344 -0.2848 0.392 Uiso 0.50 1 d PR . .
H4WB H -0.0785 -0.1857 -0.2661 0.392 Uiso 0.50 1 d PR . .

loop_
_atom_site_aniso_label
_atom_site_aniso_U_11
_atom_site_aniso_U_22
_atom_site_aniso_U_33
_atom_site_aniso_U_23
_atom_site_aniso_U_13
_atom_site_aniso_U_12
Mn1 0.0213(3) 0.0290(3) 0.0270(3) 0.0000(2) 0.0020(2) 0.0070(2)
C1 0.041(2) 0.0235(18) 0.027(2) 0.0000(15) -0.0031(15) 0.0041(16)
C2 0.0263(16) 0.0220(16) 0.0247(16) 0.0003(14) 0.0009(13) 0.0064(14)
C3 0.0273(16) 0.0212(15) 0.0303(18) 0.0004(15) 0.0004(15) 0.0103(13)
C4 0.0295(18) 0.0315(18) 0.033(2) 0.0009(16) -0.0040(15) 0.0097(15)
N1 0.0317(15) 0.0265(15) 0.0338(18) 0.0039(13) 0.0015(13) 0.0122(13)
N2 0.0300(15) 0.0280(15) 0.0422(19) 0.0123(15) 0.0025(14) 0.0113(13)
N3 0.0265(14) 0.0253(14) 0.0348(18) 0.0052(13) 0.0020(13) 0.0107(12)
O1 0.0448(18) 0.0403(17) 0.0429(18) 0.0154(14) -0.0094(14) -0.0024(14)
O2 0.0327(14) 0.0465(17) 0.0300(15) 0.0027(14) 0.0001(12) -0.0038(13)
O3 0.0446(19) 0.0438(17) 0.056(2) 0.0217(16) -0.0159(17) -0.0080(15)
O4 0.0365(14) 0.0351(14) 0.0491(18) 0.0135(14) -0.0077(14) 0.0112(12)
N4 0.079(4) 0.061(3) 0.089(4) -0.004(3) -0.029(3) 0.027(3)

loop_
_atom_type_symbol
_atom_type_description
_atom_type_scat_dispersion_real
_atom_type_scat_dispersion_imag
_atom_type_scat_source
C C 0.0033 0.0016 'International Tables Vol C Tables 4.2.6.8 and 6.1.1.4'
H H 0.0000 0.0000 'International Tables Vol C Tables 4.2.6.8 and 6.1.1.4'
N N 0.0061 0.0033 'International Tables Vol C Tables 4.2.6.8 and 6.1.1.4'
O O 0.0106 0.0060 'International Tables Vol C Tables 4.2.6.8 and 6.1.1.4'
Mn Mn 0.3368 0.7283 'International Tables Vol C Tables 4.2.6.8 and 6.1.1.4'

loop_
_geom_angle_atom_site_label_1
_geom_angle_atom_site_label_2
_geom_angle_atom_site_label_3
_geom_angle
_geom_angle_site_symmetry_1
_geom_angle_site_symmetry_3
_geom_angle_publ_flag
O3 Mn1 O2 91.30(14) . . ?
O3 Mn1 O4 85.90(15) . 5_664 ?
O2 Mn1 O4 109.42(14) . 5_664 ?
O3 Mn1 O1 101.12(17) . 2_655 ?
O2 Mn1 O1 84.91(13) . 2_655 ?
O4 Mn1 O1 164.06(13) 5_664 2_655 ?
O3 Mn1 N1 95.10(15) . 2_655 ?
O2 Mn1 N1 158.38(13) . 2_655 ?
O4 Mn1 N1 91.65(13) 5_664 2_655 ?
O1 Mn1 N1 73.60(12) 2_655 2_655 ?
O3 Mn1 N3 155.35(16) . 5_664 ?
O2 Mn1 N3 83.58(11) . 5_664 ?
O4 Mn1 N3 73.27(11) 5_664 5_664 ?
O1 Mn1 N3 102.41(14) 2_655 5_664 ?
N1 Mn1 N3 98.47(12) 2_655 5_664 ?
O2 C1 O1 123.5(4) . . ?
O2 C1 C2 120.4(4) . . ?
O1 C1 C2 116.1(4) . . ?
N1 C2 C3 107.1(3) . . ?
N1 C2 C1 117.2(3) . . ?
C3 C2 C1 135.5(3) . . ?
N3 C3 C2 106.7(3) . . ?
N3 C3 C4 116.3(3) . . ?
C2 C3 C4 137.1(3) . . ?
O3 C4 O4 124.3(4) . . ?
O3 C4 C3 120.2(4) . . ?
O4 C4 C3 115.3(3) . . ?
N2 N1 C2 108.1(3) . . ?
N2 N1 Mn1 137.4(3) . 3_664 ?
C2 N1 Mn1 114.1(2) . 3_664 ?
N3 N2 N1 109.9(3) . . ?
N2 N3 C3 108.2(3) . . ?
N2 N3 Mn1 136.1(2) . 6_545 ?
C3 N3 Mn1 113.6(2) . 6_545 ?
C1 O1 Mn1 118.5(3) . 3_664 ?
C1 O2 Mn1 131.9(3) . . ?
C4 O3 Mn1 141.6(3) . . ?
C4 O4 Mn1 119.9(2) . 6_545 ?
H4A N4 H4B 107.2 . . ?
H4A N4 H4C 98.1 . . ?
H4B N4 H4C 107.3 . . ?
H4A N4 H4D 107.6 . . ?
H4B N4 H4D 125.8 . . ?
H4C N4 H4D 107.3 . . ?
H1WA O1W H1WB 127.2 . . ?
H2WA O2W H2WB 99.1 . . ?
H3WA O3W H3WB 126.5 . . ?
H4WA O4W H4WB 92.4 . . ?

loop_
_geom_bond_atom_site_label_1
_geom_bond_atom_site_label_2
_geom_bond_distance
_geom_bond_site_symmetry_2
_geom_bond_publ_flag
Mn1 O3 2.118(3) . ?
Mn1 O2 2.147(3) . ?
Mn1 O4 2.201(3) 5_664 ?
Mn1 O1 2.206(3) 2_655 ?
Mn1 N1 2.227(3) 2_655 ?
Mn1 N3 2.240(3) 5_664 ?
C1 O2 1.261(5) . ?
C1 O1 1.262(6) . ?
C1 C2 1.484(5) . ?
C2 N1 1.347(5) . ?
C2 C3 1.383(6) . ?
C3 N3 1.355(4) . ?
C3 C4 1.497(5) . ?
C4 O3 1.248(5) . ?
C4 O4 1.252(5) . ?
N1 N2 1.326(5) . ?
N1 Mn1 2.227(3) 3_664 ?
N2 N3 1.322(5) . ?
N3 Mn1 2.240(3) 6_545 ?
O1 Mn1 2.206(3) 3_664 ?
O4 Mn1 2.201(3) 6_545 ?
N4 H4A 0.8999 . ?
N4 H4B 0.9000 . ?
N4 H4C 0.9000 . ?
N4 H4D 0.9000 . ?
O1W H1WA 0.8500 . ?
O1W H1WB 0.8499 . ?
O2W H2WA 0.8501 . ?
O2W H2WB 0.8499 . ?
O3W H3WA 0.8500 . ?
O3W H3WB 0.8500 . ?
O4W H4WA 0.8498 . ?
O4W H4WB 0.8501 . ?
